data_1558880
loop_
_publ_author_name
'Meng, Ling-Hong'
'Li, Xiao-Ming'
'Zhang, Fan-Zhong'
'Wang, Ya-Nan'
'Wang, Bin-Gui'

_publ_section_title
;
 Talascortenes A-G, Highly Oxygenated Diterpenoid Acids from the
 Sea-Anemone-Derived Endozoic Fungus <i>Talaromyces scorteus</i> AS-242.
;
_journal_issue 8
_journal_name_full 'Journal of natural products'
_journal_page_first 2528
_journal_page_last 2536
_journal_paper_doi 10.1021/acs.jnatprod.0c00628
_journal_volume 83
_journal_year 2020
_chemical_absolute_configuration ad
_chemical_formula_moiety 'C21 H32 O4'
_chemical_formula_sum 'C21 H32 O4'
_chemical_formula_weight 348.47
_space_group_crystal_system monoclinic
_space_group_IT_number 4
_space_group_name_Hall 'P 2yb'
_space_group_name_H-M_alt 'P 1 21 1'
_atom_sites_solution_hydrogens geom
_atom_sites_solution_primary direct
_atom_sites_solution_secondary difmap
_audit_creation_method SHELXL-97
_cell_angle_alpha 90.00
_cell_angle_beta 97.2150(10)
_cell_angle_gamma 90.00
_cell_formula_units_Z 2
_cell_length_a 7.7113(2)
_cell_length_b 10.3066(2)
_cell_length_c 12.1791(3)
_cell_measurement_reflns_used 7589
_cell_measurement_temperature 298(2)
_cell_measurement_theta_max 68.23
_cell_measurement_theta_min 5.64
_cell_volume 960.30(4)
_computing_structure_refinement 'SHELXL-97 (Sheldrick, 1997)'
_computing_structure_solution 'SHELXS-97 (Sheldrick, 1990)'
_diffrn_ambient_temperature 298(2)
_diffrn_measured_fraction_theta_full 0.998
_diffrn_measured_fraction_theta_max 0.998
_diffrn_measurement_device_type 'Bruker d8 venture'
_diffrn_measurement_method '\f and \w scans'
_diffrn_radiation_monochromator graphite
_diffrn_radiation_source 'fine-focus sealed tube'
_diffrn_radiation_type CuK\a
_diffrn_radiation_wavelength 1.54178
_diffrn_reflns_av_R_equivalents 0.0361
_diffrn_reflns_av_sigmaI/netI 0.0275
_diffrn_reflns_limit_h_max 9
_diffrn_reflns_limit_h_min -9
_diffrn_reflns_limit_k_max 12
_diffrn_reflns_limit_k_min -12
_diffrn_reflns_limit_l_max 14
_diffrn_reflns_limit_l_min -14
_diffrn_reflns_number 13464
_diffrn_reflns_theta_full 68.22
_diffrn_reflns_theta_max 68.22
_diffrn_reflns_theta_min 5.64
_exptl_absorpt_coefficient_mu 0.651
_exptl_absorpt_correction_T_max 0.9087
_exptl_absorpt_correction_T_min 0.8918
_exptl_crystal_colour colourless
_exptl_crystal_density_diffrn 1.205
_exptl_crystal_density_method 'not measured'
_exptl_crystal_description block
_exptl_crystal_F_000 380
_exptl_crystal_size_max 0.18
_exptl_crystal_size_mid 0.16
_exptl_crystal_size_min 0.15
_refine_diff_density_max 0.470
_refine_diff_density_min -0.224
_refine_diff_density_rms 0.038
_refine_ls_abs_structure_details 'Flack H D (1983), Acta Cryst. A39, 876-881'
_refine_ls_abs_structure_Flack 0.0(3)
_refine_ls_extinction_method none
_refine_ls_goodness_of_fit_ref 1.081
_refine_ls_hydrogen_treatment mixed
_refine_ls_matrix_type full
_refine_ls_number_parameters 246
_refine_ls_number_reflns 3523
_refine_ls_number_restraints 2
_refine_ls_restrained_S_all 1.084
_refine_ls_R_factor_all 0.0552
_refine_ls_R_factor_gt 0.0507
_refine_ls_shift/su_max 0.001
_refine_ls_shift/su_mean 0.000
_refine_ls_structure_factor_coef Fsqd
_refine_ls_weighting_details 'calc w=1/[\s^2^(Fo^2^)+(0.0680P)^2^+0.2786P] where P=(Fo^2^+2Fc^2^)/3'
_refine_ls_weighting_scheme calc
_refine_ls_wR_factor_gt 0.1336
_refine_ls_wR_factor_ref 0.1382
_reflns_number_gt 3240
_reflns_number_total 3523
_reflns_threshold_expression >2sigma(I)
_cod_data_source_file np0c00628_si_006.cif
_cod_data_source_block t
_cod_depositor_comments
;
The following automatic conversions were performed:

data item '_chemical_absolute_configuration' value 'AD' was changed
to 'ad' in accordance with the
/home/data/users/saulius/crontab/automatic-downloads/rss-feeds/ACS/lib/dictionaries/cif_core.dic
dictionary named 'cif_core.dic' version 2.4.2 last updated on
2011-04-26.

Automatic conversion script
Id: cif_fix_values 7556 2019-12-06 15:28:31Z antanas 

 Adding full bibliography for 1558879--1558884.cif.
;
_cod_original_sg_symbol_H-M 'P 21'
_cod_database_code 1558880
_shelx_space_group_comment
;
The symmetry employed for this shelxl refinement is uniquely defined
by the following loop, which should always be used as a source of
symmetry information in preference to the above space-group names.
They are only intended as comments.
;

loop_
_symmetry_equiv_pos_as_xyz
'x, y, z'
'-x, y+1/2, -z'

loop_
_atom_site_label
_atom_site_type_symbol
_atom_site_fract_x
_atom_site_fract_y
_atom_site_fract_z
_atom_site_U_iso_or_equiv
_atom_site_adp_type
_atom_site_occupancy
_atom_site_symmetry_multiplicity
_atom_site_calc_flag
_atom_site_refinement_flags
_atom_site_disorder_assembly
_atom_site_disorder_group
O1 O 0.6267(3) 0.6521(2) 0.71125(18) 0.0696(6) Uani 1 1 d . . .
H1 H 0.6692 0.7075 0.7549 0.104 Uiso 1 1 calc R . .
O2 O 0.3250(3) 0.3899(2) 0.17414(15) 0.0601(5) Uani 1 1 d . A .
O4 O 0.3717(2) 0.32386(16) 0.54334(18) 0.0460(4) Uani 1 1 d . . .
O5 O 0.4490(3) 0.6219(3) 0.8378(2) 0.0839(7) Uani 1 1 d . . .
C1 C 0.6245(4) 0.3709(3) 0.7227(3) 0.0601(7) Uani 1 1 d . . .
H1A H 0.6495 0.3579 0.8011 0.090 Uiso 1 1 calc R . .
H1B H 0.7218 0.4134 0.6960 0.090 Uiso 1 1 calc R . .
H1C H 0.6050 0.2884 0.6865 0.090 Uiso 1 1 calc R . .
H30 H 0.329(5) 0.319(4) 0.487(3) 0.069(12) Uiso 1 1 d . . .
C2 C 0.4597(3) 0.4557(3) 0.6976(2) 0.0491(6) Uani 1 1 d U . .
C3 C 0.3981(3) 0.4597(2) 0.5692(2) 0.0390(5) Uani 1 1 d . . .
C4 C 0.2200(3) 0.5311(2) 0.5386(2) 0.0414(5) Uani 1 1 d . . .
C5 C 0.1654(3) 0.5198(2) 0.4136(2) 0.0409(5) Uani 1 1 d . . .
C6 C -0.0266(3) 0.5404(3) 0.3731(2) 0.0511(6) Uani 1 1 d . . .
H11 H -0.0906 0.4622 0.3867 0.061 Uiso 1 1 calc R . .
H10 H -0.0708 0.6101 0.4153 0.061 Uiso 1 1 calc R . .
C7 C -0.0598(4) 0.5731(3) 0.2515(2) 0.0579(7) Uani 1 1 d . . .
H7A H -0.0195 0.6607 0.2404 0.070 Uiso 1 1 calc R . .
H7B H -0.1847 0.5707 0.2277 0.070 Uiso 1 1 calc R . .
C21A C -0.1207(15) 0.577(2) 0.0040(13) 0.093(5) Uani 0.47(3) 1 d P A 1
H21A H -0.1847 0.5356 -0.0560 0.111 Uiso 0.47(3) 1 calc PR A 1
H21B H -0.1434 0.6629 0.0195 0.111 Uiso 0.47(3) 1 calc PR A 1
C21B C -0.1035(14) 0.487(2) -0.0165(7) 0.096(5) Uani 0.53(3) 1 d P A 2
H21C H -0.1838 0.5458 -0.0516 0.115 Uiso 0.53(3) 1 calc PR A 2
H21D H -0.0981 0.4030 -0.0434 0.115 Uiso 0.53(3) 1 calc PR A 2
C8 C 0.0321(3) 0.4795(3) 0.1798(2) 0.0531(7) Uani 1 1 d . A .
C9 C -0.0104(5) 0.5190(5) 0.0606(3) 0.0921(14) Uani 1 1 d . . .
H9 H 0.0751 0.4895 0.0191 0.111 Uiso 1 1 calc R A 1
C10 C 0.5059(4) 0.5857(3) 0.7565(2) 0.0574(7) Uani 1 1 d U . .
C11 C 0.5314(3) 0.5130(3) 0.4994(2) 0.0463(5) Uani 1 1 d . . .
H25 H 0.6436 0.4719 0.5213 0.056 Uiso 1 1 calc R . .
H26 H 0.5451 0.6055 0.5125 0.056 Uiso 1 1 calc R . .
C12 C 0.4756(3) 0.4892(3) 0.3770(2) 0.0475(6) Uani 1 1 d . . .
H3 H 0.5138 0.4031 0.3585 0.057 Uiso 1 1 calc R . .
H24 H 0.5350 0.5512 0.3348 0.057 Uiso 1 1 calc R . .
C13 C 0.2800(3) 0.4997(2) 0.34143(19) 0.0402(5) Uani 1 1 d . A .
C14 C 0.2290(3) 0.4943(3) 0.2167(2) 0.0469(6) Uani 1 1 d . . .
H23 H 0.2671 0.5755 0.1854 0.056 Uiso 1 1 calc R A .
C15 C 0.4140(7) 0.4215(6) 0.0835(3) 0.1133(18) Uani 1 1 d . . .
H15A H 0.4469 0.3432 0.0487 0.170 Uiso 1 1 calc R A .
H15B H 0.5169 0.4708 0.1089 0.170 Uiso 1 1 calc R . .
H15C H 0.3388 0.4720 0.0311 0.170 Uiso 1 1 calc R . .
C16 C -0.0262(4) 0.3401(3) 0.1959(3) 0.0675(8) Uani 1 1 d . . .
H16A H -0.1515 0.3353 0.1827 0.101 Uiso 1 1 calc R A .
H16B H 0.0129 0.3129 0.2703 0.101 Uiso 1 1 calc R . .
H16C H 0.0230 0.2843 0.1448 0.101 Uiso 1 1 calc R . .
C17 C 0.2300(4) 0.6774(3) 0.5656(2) 0.0534(6) Uani 1 1 d . . .
H14 H 0.3210 0.7165 0.5298 0.080 Uiso 1 1 calc R . .
H12 H 0.2551 0.6890 0.6442 0.080 Uiso 1 1 calc R . .
H13 H 0.1202 0.7176 0.5396 0.080 Uiso 1 1 calc R . .
C18 C 0.0813(3) 0.4681(3) 0.6040(2) 0.0503(6) Uani 1 1 d . . .
H16 H -0.0261 0.5177 0.5908 0.060 Uiso 1 1 calc R . .
H15 H 0.0567 0.3810 0.5760 0.060 Uiso 1 1 calc R . .
C19 C 0.1378(4) 0.4609(3) 0.7272(2) 0.0615(7) Uani 1 1 d . . .
H17 H 0.0503 0.4138 0.7618 0.074 Uiso 1 1 calc R . .
H20 H 0.1447 0.5481 0.7574 0.074 Uiso 1 1 calc R . .
C20 C 0.3142(4) 0.3943(3) 0.7550(2) 0.0580(7) Uani 1 1 d . . .
H18 H 0.3025 0.3037 0.7336 0.070 Uiso 1 1 calc R . .
H19 H 0.3475 0.3974 0.8344 0.070 Uiso 1 1 calc R . .

loop_
_atom_site_aniso_label
_atom_site_aniso_U_11
_atom_site_aniso_U_22
_atom_site_aniso_U_33
_atom_site_aniso_U_23
_atom_site_aniso_U_13
_atom_site_aniso_U_12
O1 0.0712(13) 0.0661(13) 0.0696(14) -0.0071(10) 0.0017(11) -0.0192(11)
O2 0.0670(12) 0.0670(12) 0.0489(10) 0.0037(9) 0.0172(9) 0.0181(10)
O4 0.0519(10) 0.0355(9) 0.0495(11) -0.0029(8) 0.0026(8) -0.0004(7)
O5 0.0932(17) 0.0889(17) 0.0718(14) -0.0280(13) 0.0195(13) -0.0200(14)
C1 0.0559(16) 0.0582(16) 0.0625(17) 0.0050(13) -0.0067(13) 0.0050(13)
C2 0.0460(13) 0.0499(13) 0.0500(14) -0.0009(11) 0.0005(11) 0.0009(12)
C3 0.0368(11) 0.0342(11) 0.0454(12) -0.0014(9) 0.0030(9) -0.0006(9)
C4 0.0321(10) 0.0403(12) 0.0519(13) -0.0026(10) 0.0060(9) -0.0013(9)
C5 0.0324(10) 0.0409(12) 0.0489(13) 0.0021(10) 0.0036(9) 0.0004(9)
C6 0.0343(11) 0.0606(16) 0.0580(15) -0.0027(12) 0.0039(10) 0.0069(10)
C7 0.0436(13) 0.0653(18) 0.0632(17) 0.0065(13) 0.0000(12) 0.0152(13)
C21A 0.094(6) 0.116(12) 0.066(6) 0.039(7) 0.005(5) 0.011(7)
C21B 0.078(5) 0.145(14) 0.060(4) 0.011(6) -0.008(4) -0.002(7)
C8 0.0470(13) 0.0653(18) 0.0458(14) 0.0050(12) 0.0009(11) 0.0052(12)
C9 0.0589(18) 0.163(4) 0.0524(18) 0.026(2) -0.0014(15) 0.017(2)
C10 0.0507(14) 0.0632(16) 0.0559(16) -0.0003(13) -0.0021(12) -0.0073(13)
C11 0.0318(10) 0.0467(13) 0.0604(14) 0.0058(11) 0.0063(10) -0.0005(10)
C12 0.0379(11) 0.0534(15) 0.0532(14) 0.0064(11) 0.0134(10) 0.0042(10)
C13 0.0360(11) 0.0388(11) 0.0462(12) 0.0056(10) 0.0069(9) 0.0038(9)
C14 0.0460(12) 0.0452(13) 0.0503(13) 0.0094(11) 0.0089(10) 0.0078(11)
C15 0.137(4) 0.143(4) 0.072(2) 0.025(3) 0.057(3) 0.056(3)
C16 0.0632(18) 0.073(2) 0.0667(18) -0.0047(15) 0.0075(14) -0.0111(16)
C17 0.0529(15) 0.0442(13) 0.0613(17) -0.0062(12) 0.0005(12) 0.0072(11)
C18 0.0382(12) 0.0618(16) 0.0525(14) -0.0064(12) 0.0116(10) -0.0030(11)
C19 0.0549(15) 0.077(2) 0.0550(16) -0.0018(14) 0.0167(13) -0.0057(15)
C20 0.0627(16) 0.0682(17) 0.0436(13) 0.0037(13) 0.0085(12) -0.0065(15)

loop_
_atom_type_symbol
_atom_type_description
_atom_type_scat_dispersion_real
_atom_type_scat_dispersion_imag
_atom_type_scat_source
C C 0.0181 0.0091 'International Tables Vol C Tables 4.2.6.8 and 6.1.1.4'
H H 0.0000 0.0000 'International Tables Vol C Tables 4.2.6.8 and 6.1.1.4'
O O 0.0492 0.0322 'International Tables Vol C Tables 4.2.6.8 and 6.1.1.4'

loop_
_geom_angle_atom_site_label_1
_geom_angle_atom_site_label_2
_geom_angle_atom_site_label_3
_geom_angle
_geom_angle_site_symmetry_1
_geom_angle_site_symmetry_3
_geom_angle_publ_flag
C10 O1 H1 109.5 . . ?
C15 O2 C14 115.6(3) . . ?
C3 O4 H30 108(3) . . ?
C2 C1 H1A 109.5 . . ?
C2 C1 H1B 109.5 . . ?
H1A C1 H1B 109.5 . . ?
C2 C1 H1C 109.5 . . ?
H1A C1 H1C 109.5 . . ?
H1B C1 H1C 109.5 . . ?
C20 C2 C10 106.7(2) . . ?
C20 C2 C1 108.0(2) . . ?
C10 C2 C1 105.3(2) . . ?
C20 C2 C3 108.45(19) . . ?
C10 C2 C3 117.6(2) . . ?
C1 C2 C3 110.5(2) . . ?
O4 C3 C11 108.4(2) . . ?
O4 C3 C4 108.01(18) . . ?
C11 C3 C4 109.48(19) . . ?
O4 C3 C2 101.97(18) . . ?
C11 C3 C2 115.11(19) . . ?
C4 C3 C2 113.27(18) . . ?
C5 C4 C17 106.6(2) . . ?
C5 C4 C18 110.89(19) . . ?
C17 C4 C18 108.6(2) . . ?
C5 C4 C3 108.95(18) . . ?
C17 C4 C3 113.00(19) . . ?
C18 C4 C3 108.8(2) . . ?
C13 C5 C6 120.5(2) . . ?
C13 C5 C4 122.8(2) . . ?
C6 C5 C4 116.6(2) . . ?
C7 C6 C5 112.9(2) . . ?
C7 C6 H11 109.0 . . ?
C5 C6 H11 109.0 . . ?
C7 C6 H10 109.0 . . ?
C5 C6 H10 109.0 . . ?
H11 C6 H10 107.8 . . ?
C6 C7 C8 112.6(2) . . ?
C6 C7 H7A 109.1 . . ?
C8 C7 H7A 109.1 . . ?
C6 C7 H7B 109.1 . . ?
C8 C7 H7B 109.1 . . ?
H7A C7 H7B 107.8 . . ?
C9 C21A H21A 120.0 . . ?
C9 C21A H21B 120.0 . . ?
H21A C21A H21B 120.0 . . ?
C9 C21B H21C 120.0 . . ?
C9 C21B H21D 120.0 . . ?
H21C C21B H21D 120.0 . . ?
C9 C8 C16 110.3(3) . . ?
C9 C8 C7 108.6(3) . . ?
C16 C8 C7 110.7(2) . . ?
C9 C8 C14 110.1(2) . . ?
C16 C8 C14 110.7(2) . . ?
C7 C8 C14 106.3(2) . . ?
C21B C9 C21A 48.8(7) . . ?
C21B C9 C8 138.2(9) . . ?
C21A C9 C8 138.7(9) . . ?
C21B C9 H9 82.9 . . ?
C21A C9 H9 110.7 . . ?
C8 C9 H9 110.7 . . ?
O5 C10 O1 122.2(3) . . ?
O5 C10 C2 124.9(3) . . ?
O1 C10 C2 112.8(2) . . ?
C3 C11 C12 111.3(2) . . ?
C3 C11 H25 109.4 . . ?
C12 C11 H25 109.4 . . ?
C3 C11 H26 109.4 . . ?
C12 C11 H26 109.4 . . ?
H25 C11 H26 108.0 . . ?
C11 C12 C13 114.63(19) . . ?
C11 C12 H3 108.6 . . ?
C13 C12 H3 108.6 . . ?
C11 C12 H24 108.6 . . ?
C13 C12 H24 108.6 . . ?
H3 C12 H24 107.6 . . ?
C5 C13 C12 122.5(2) . . ?
C5 C13 C14 123.5(2) . . ?
C12 C13 C14 113.89(19) . . ?
O2 C14 C13 107.87(19) . . ?
O2 C14 C8 110.8(2) . . ?
C13 C14 C8 114.8(2) . . ?
O2 C14 H23 107.7 . . ?
C13 C14 H23 107.7 . . ?
C8 C14 H23 107.7 . . ?
O2 C15 H15A 109.5 . . ?
O2 C15 H15B 109.5 . . ?
H15A C15 H15B 109.5 . . ?
O2 C15 H15C 109.5 . . ?
H15A C15 H15C 109.5 . . ?
H15B C15 H15C 109.5 . . ?
C8 C16 H16A 109.5 . . ?
C8 C16 H16B 109.5 . . ?
H16A C16 H16B 109.5 . . ?
C8 C16 H16C 109.5 . . ?
H16A C16 H16C 109.5 . . ?
H16B C16 H16C 109.5 . . ?
C4 C17 H14 109.5 . . ?
C4 C17 H12 109.5 . . ?
H14 C17 H12 109.5 . . ?
C4 C17 H13 109.5 . . ?
H14 C17 H13 109.5 . . ?
H12 C17 H13 109.5 . . ?
C19 C18 C4 113.5(2) . . ?
C19 C18 H16 108.9 . . ?
C4 C18 H16 108.9 . . ?
C19 C18 H15 108.9 . . ?
C4 C18 H15 108.9 . . ?
H16 C18 H15 107.7 . . ?
C18 C19 C20 112.4(2) . . ?
C18 C19 H17 109.1 . . ?
C20 C19 H17 109.1 . . ?
C18 C19 H20 109.1 . . ?
C20 C19 H20 109.1 . . ?
H17 C19 H20 107.9 . . ?
C19 C20 C2 113.4(2) . . ?
C19 C20 H18 108.9 . . ?
C2 C20 H18 108.9 . . ?
C19 C20 H19 108.9 . . ?
C2 C20 H19 108.9 . . ?
H18 C20 H19 107.7 . . ?

loop_
_geom_bond_atom_site_label_1
_geom_bond_atom_site_label_2
_geom_bond_distance
_geom_bond_site_symmetry_2
_geom_bond_publ_flag
O1 C10 1.330(4) . ?
O1 H1 0.8200 . ?
O2 C15 1.409(4) . ?
O2 C14 1.439(3) . ?
O4 C3 1.444(3) . ?
O4 H30 0.73(4) . ?
O5 C10 1.192(4) . ?
C1 C2 1.541(4) . ?
C1 H1A 0.9600 . ?
C1 H1B 0.9600 . ?
C1 H1C 0.9600 . ?
C2 C20 1.532(4) . ?
C2 C10 1.540(4) . ?
C2 C3 1.577(3) . ?
C3 C11 1.516(3) . ?
C3 C4 1.561(3) . ?
C4 C5 1.533(3) . ?
C4 C17 1.543(3) . ?
C4 C18 1.554(3) . ?
C5 C13 1.339(3) . ?
C5 C6 1.515(3) . ?
C6 C7 1.510(4) . ?
C6 H11 0.9700 . ?
C6 H10 0.9700 . ?
C7 C8 1.534(4) . ?
C7 H7A 0.9700 . ?
C7 H7B 0.9700 . ?
C21A C9 1.186(12) . ?
C21A H21A 0.9300 . ?
C21A H21B 0.9300 . ?
C21B C9 1.155(11) . ?
C21B H21C 0.9300 . ?
C21B H21D 0.9300 . ?
C8 C9 1.503(4) . ?
C8 C16 1.526(5) . ?
C8 C14 1.536(4) . ?
C9 H9 0.9300 . ?
C11 C12 1.519(4) . ?
C11 H25 0.9700 . ?
C11 H26 0.9700 . ?
C12 C13 1.520(3) . ?
C12 H3 0.9700 . ?
C12 H24 0.9700 . ?
C13 C14 1.521(3) . ?
C14 H23 0.9800 . ?
C15 H15A 0.9600 . ?
C15 H15B 0.9600 . ?
C15 H15C 0.9600 . ?
C16 H16A 0.9600 . ?
C16 H16B 0.9600 . ?
C16 H16C 0.9600 . ?
C17 H14 0.9600 . ?
C17 H12 0.9600 . ?
C17 H13 0.9600 . ?
C18 C19 1.510(4) . ?
C18 H16 0.9700 . ?
C18 H15 0.9700 . ?
C19 C20 1.524(4) . ?
C19 H17 0.9700 . ?
C19 H20 0.9700 . ?
C20 H18 0.9700 . ?
C20 H19 0.9700 . ?

loop_
_geom_torsion_atom_site_label_1
_geom_torsion_atom_site_label_2
_geom_torsion_atom_site_label_3
_geom_torsion_atom_site_label_4
_geom_torsion
_geom_torsion_site_symmetry_1
_geom_torsion_site_symmetry_2
_geom_torsion_site_symmetry_3
_geom_torsion_site_symmetry_4
_geom_torsion_publ_flag
C20 C2 C3 O4 -60.4(2) . . . . ?
C10 C2 C3 O4 178.6(2) . . . . ?
C1 C2 C3 O4 57.8(2) . . . . ?
C20 C2 C3 C11 -177.5(2) . . . . ?
C10 C2 C3 C11 61.5(3) . . . . ?
C1 C2 C3 C11 -59.4(3) . . . . ?
C20 C2 C3 C4 55.4(3) . . . . ?
C10 C2 C3 C4 -65.6(3) . . . . ?
C1 C2 C3 C4 173.6(2) . . . . ?
O4 C3 C4 C5 -63.3(2) . . . . ?
C11 C3 C4 C5 54.6(2) . . . . ?
C2 C3 C4 C5 -175.46(19) . . . . ?
O4 C3 C4 C17 178.4(2) . . . . ?
C11 C3 C4 C17 -63.7(3) . . . . ?
C2 C3 C4 C17 66.2(3) . . . . ?
O4 C3 C4 C18 57.7(2) . . . . ?
C11 C3 C4 C18 175.6(2) . . . . ?
C2 C3 C4 C18 -54.5(2) . . . . ?
C17 C4 C5 C13 98.3(3) . . . . ?
C18 C4 C5 C13 -143.7(2) . . . . ?
C3 C4 C5 C13 -23.9(3) . . . . ?
C17 C4 C5 C6 -78.2(3) . . . . ?
C18 C4 C5 C6 39.8(3) . . . . ?
C3 C4 C5 C6 159.5(2) . . . . ?
C13 C5 C6 C7 -16.3(4) . . . . ?
C4 C5 C6 C7 160.3(2) . . . . ?
C5 C6 C7 C8 49.3(3) . . . . ?
C6 C7 C8 C9 179.4(3) . . . . ?
C6 C7 C8 C16 58.1(3) . . . . ?
C6 C7 C8 C14 -62.2(3) . . . . ?
C16 C8 C9 C21B 20.7(17) . . . . ?
C7 C8 C9 C21B -100.8(17) . . . . ?
C14 C8 C9 C21B 143.1(17) . . . . ?
C16 C8 C9 C21A 97.8(19) . . . . ?
C7 C8 C9 C21A -23.7(19) . . . . ?
C14 C8 C9 C21A -139.8(18) . . . . ?
C20 C2 C10 O5 6.7(4) . . . . ?
C1 C2 C10 O5 -107.9(3) . . . . ?
C3 C2 C10 O5 128.6(3) . . . . ?
C20 C2 C10 O1 -177.3(2) . . . . ?
C1 C2 C10 O1 68.1(3) . . . . ?
C3 C2 C10 O1 -55.4(3) . . . . ?
O4 C3 C11 C12 55.5(3) . . . . ?
C4 C3 C11 C12 -62.1(3) . . . . ?
C2 C3 C11 C12 168.9(2) . . . . ?
C3 C11 C12 C13 36.2(3) . . . . ?
C6 C5 C13 C12 175.1(2) . . . . ?
C4 C5 C13 C12 -1.3(4) . . . . ?
C6 C5 C13 C14 -0.8(4) . . . . ?
C4 C5 C13 C14 -177.2(2) . . . . ?
C11 C12 C13 C5 -4.3(3) . . . . ?
C11 C12 C13 C14 171.9(2) . . . . ?
C15 O2 C14 C13 -129.9(3) . . . . ?
C15 O2 C14 C8 103.7(4) . . . . ?
C5 C13 C14 O2 -138.6(2) . . . . ?
C12 C13 C14 O2 45.3(3) . . . . ?
C5 C13 C14 C8 -14.6(4) . . . . ?
C12 C13 C14 C8 169.2(2) . . . . ?
C9 C8 C14 O2 -76.3(3) . . . . ?
C16 C8 C14 O2 45.9(3) . . . . ?
C7 C8 C14 O2 166.2(2) . . . . ?
C9 C8 C14 C13 161.3(3) . . . . ?
C16 C8 C14 C13 -76.5(3) . . . . ?
C7 C8 C14 C13 43.8(3) . . . . ?
C5 C4 C18 C19 172.8(2) . . . . ?
C17 C4 C18 C19 -70.4(3) . . . . ?
C3 C4 C18 C19 53.0(3) . . . . ?
C4 C18 C19 C20 -53.7(3) . . . . ?
C18 C19 C20 C2 54.9(3) . . . . ?
C10 C2 C20 C19 73.2(3) . . . . ?
C1 C2 C20 C19 -174.1(2) . . . . ?
C3 C2 C20 C19 -54.3(3) . . . . ?
